data_7053585
loop_
_publ_author_name
'Branzea, Diana G.'
'Madalan, Augustin M.'
'Ciattini, Samuele'
'Avarvari, Narcis'
'Caneschi, Andrea'
'Andruh, Marius'

_publ_section_title
;
 New heterometallic coordination polymers constructed from 3d--3d&#x2032;
 binuclear nodes
;
_journal_issue 11
_journal_name_full 'New Journal of Chemistry'
_journal_page_first 2479
_journal_paper_doi 10.1039/c0nj00238k
_journal_volume 34
_journal_year 2010
_chemical_formula_sum 'C29 H29 Co Cu N3 O11'
_chemical_formula_weight 717.98
_chemical_name_systematic
;
?
;
_space_group_IT_number 2
_symmetry_cell_setting triclinic
_symmetry_space_group_name_Hall '-P 1'
_symmetry_space_group_name_H-M 'P -1'
_atom_sites_solution_hydrogens geom
_atom_sites_solution_primary direct
_atom_sites_solution_secondary difmap
_audit_creation_method SHELXL-97
_cell_angle_alpha 99.618(11)
_cell_angle_beta 96.924(12)
_cell_angle_gamma 93.266(12)
_cell_formula_units_Z 2
_cell_length_a 9.8331(15)
_cell_length_b 11.3315(16)
_cell_length_c 13.8667(19)
_cell_measurement_reflns_used 32518
_cell_measurement_temperature 293(2)
_cell_measurement_theta_max 33.57
_cell_measurement_theta_min 2.5
_cell_volume 1507.6(4)
_computing_cell_refinement X-Area
_computing_data_collection X-Area
_computing_data_reduction X-Area
_computing_structure_refinement 'SHELXL-97 (Sheldrick, 1997)'
_computing_structure_solution 'SHELXS-97 (Sheldrick, 1997)'
_diffrn_ambient_temperature 293(2)
_diffrn_measured_fraction_theta_full 0.982
_diffrn_measured_fraction_theta_max 0.982
_diffrn_measurement_device_type 'STOE-IPDS II'
_diffrn_measurement_method 'omega scans'
_diffrn_radiation_monochromator graphite
_diffrn_radiation_source 'fine-focus sealed tube'
_diffrn_radiation_type MoK\a
_diffrn_radiation_wavelength 0.71073
_diffrn_reflns_av_R_equivalents 0.0849
_diffrn_reflns_av_sigmaI/netI 0.0718
_diffrn_reflns_limit_h_max 14
_diffrn_reflns_limit_h_min -15
_diffrn_reflns_limit_k_max 17
_diffrn_reflns_limit_k_min -17
_diffrn_reflns_limit_l_max 21
_diffrn_reflns_limit_l_min -21
_diffrn_reflns_number 30436
_diffrn_reflns_theta_full 33.57
_diffrn_reflns_theta_max 33.57
_diffrn_reflns_theta_min 2.67
_exptl_absorpt_coefficient_mu 1.321
_exptl_absorpt_correction_T_max 1.1719
_exptl_absorpt_correction_T_min 0.6027
_exptl_absorpt_correction_type multi-scan
_exptl_crystal_colour red
_exptl_crystal_density_diffrn 1.571
_exptl_crystal_density_method 'not measured'
_exptl_crystal_description prism
_exptl_crystal_F_000 726
_exptl_crystal_size_max 0.5
_exptl_crystal_size_mid 0.35
_exptl_crystal_size_min 0.1
_refine_diff_density_max 0.651
_refine_diff_density_min -0.901
_refine_diff_density_rms 0.082
_refine_ls_extinction_method none
_refine_ls_goodness_of_fit_ref 1.020
_refine_ls_hydrogen_treatment constr
_refine_ls_matrix_type full
_refine_ls_number_parameters 444
_refine_ls_number_reflns 11693
_refine_ls_number_restraints 6
_refine_ls_restrained_S_all 1.021
_refine_ls_R_factor_all 0.1067
_refine_ls_R_factor_gt 0.0594
_refine_ls_shift/su_max 0.000
_refine_ls_shift/su_mean 0.000
_refine_ls_structure_factor_coef Fsqd
_refine_ls_weighting_details 'calc w=1/[\s^2^(Fo^2^)+(0.0630P)^2^+0.4741P] where P=(Fo^2^+2Fc^2^)/3'
_refine_ls_weighting_scheme calc
_refine_ls_wR_factor_gt 0.1316
_refine_ls_wR_factor_ref 0.1529
_reflns_number_gt 7380
_reflns_number_total 11693
_reflns_threshold_expression >2sigma(I)
_cod_data_source_file c0nj00238k.txt
_cod_data_source_block dd19
_cod_depositor_comments
;
The following automatic conversions were performed:

'_symmetry_cell_setting' value 'Triclinic' changed to 'triclinic'
according to /home/saulius/struct/CIF-dictionaries/cif_core.dic
dictionary named 'cif_core.dic' version 2.4.2 from 2011-04-26.

Automatic conversion script
Id: cif_fix_values 1891 2012-01-12 08:04:46Z andrius 
;
_cod_original_sg_symbol_H-M P-1
_cod_database_code 7053585

loop_
_symmetry_equiv_pos_as_xyz
'x, y, z'
'-x, -y, -z'

loop_
_atom_site_label
_atom_site_type_symbol
_atom_site_fract_x
_atom_site_fract_y
_atom_site_fract_z
_atom_site_U_iso_or_equiv
_atom_site_adp_type
_atom_site_occupancy
_atom_site_symmetry_multiplicity
_atom_site_calc_flag
_atom_site_refinement_flags
_atom_site_disorder_assembly
_atom_site_disorder_group
C1 C 0.0607(4) 0.8172(5) 0.3500(3) 0.0763(13) Uani 1 1 d . . .
H1A H 0.0081 0.8003 0.4008 0.114 Uiso 1 1 calc R . .
H1B H 0.0981 0.8993 0.3654 0.114 Uiso 1 1 calc R . .
H1C H 0.1342 0.7651 0.3459 0.114 Uiso 1 1 calc R . .
C2 C 0.0300(3) 0.8200(3) 0.1763(2) 0.0433(6) Uani 1 1 d . . .
C3 C 0.1654(3) 0.8569(3) 0.1742(3) 0.0573(9) Uani 1 1 d . . .
H3 H 0.2279 0.8681 0.2315 0.069 Uiso 1 1 calc R . .
C4 C 0.2079(4) 0.8772(4) 0.0864(4) 0.0681(11) Uani 1 1 d . . .
H4 H 0.2996 0.9007 0.0846 0.082 Uiso 1 1 calc R . .
C5 C 0.1167(4) 0.8630(4) 0.0029(3) 0.0660(11) Uani 1 1 d . . .
H5 H 0.1462 0.8797 -0.0550 0.079 Uiso 1 1 calc R . .
C6 C -0.0222(3) 0.8232(3) 0.0024(3) 0.0472(7) Uani 1 1 d . . .
C7 C -0.0657(3) 0.7998(3) 0.0899(2) 0.0385(6) Uani 1 1 d . A .
C8 C -0.1142(4) 0.8173(3) -0.0879(2) 0.0509(8) Uani 1 1 d . A .
H8 H -0.0738 0.8377 -0.1407 0.061 Uiso 1 1 calc R . .
C9A C -0.3083(4) 0.8039(5) -0.2038(3) 0.0682(12) Uani 0.66 1 d P A 1
H9A1 H -0.3472 0.8812 -0.1974 0.082 Uiso 0.66 1 calc PR A 1
H9A2 H -0.2380 0.8055 -0.2471 0.082 Uiso 0.66 1 calc PR A 1
C10A C -0.4134(7) 0.7137(6) -0.2489(4) 0.0612(15) Uani 0.66 1 d P A 1
H10A H -0.3728 0.6372 -0.2550 0.073 Uiso 0.66 1 calc PR A 1
H10B H -0.4412 0.7276 -0.3153 0.073 Uiso 0.66 1 calc PR A 1
C11A C -0.5394(5) 0.7008(6) -0.2018(3) 0.0863(16) Uani 0.66 1 d P A 1
H11A H -0.5989 0.6351 -0.2421 0.104 Uiso 0.66 1 calc PR A 1
H11B H -0.5868 0.7733 -0.2033 0.104 Uiso 0.66 1 calc PR A 1
C9B C -0.3083(4) 0.8039(5) -0.2038(3) 0.0682(12) Uani 0.34 1 d P A 2
H9B1 H -0.2817 0.8843 -0.2138 0.082 Uiso 0.34 1 calc PR A 2
H9B2 H -0.2728 0.7478 -0.2536 0.082 Uiso 0.34 1 calc PR A 2
C10B C -0.4599(11) 0.7861(10) -0.2194(7) 0.049(2) Uani 0.34 1 d P A 2
H10C H -0.4903 0.8587 -0.1836 0.059 Uiso 0.34 1 calc PR A 2
H10D H -0.4855 0.7886 -0.2888 0.059 Uiso 0.34 1 calc PR A 2
C11B C -0.5394(5) 0.7008(6) -0.2018(3) 0.0863(16) Uani 0.34 1 d P A 2
H11C H -0.5243 0.6273 -0.2450 0.104 Uiso 0.34 1 calc PR A 2
H11D H -0.6337 0.7183 -0.2191 0.104 Uiso 0.34 1 calc PR A 2
C12 C -0.6279(3) 0.6256(3) -0.0746(2) 0.0479(7) Uani 1 1 d . A .
H12 H -0.6994 0.5995 -0.1254 0.057 Uiso 1 1 calc R . .
C13 C -0.6510(3) 0.6009(3) 0.0205(2) 0.0405(6) Uani 1 1 d . . .
C14 C -0.7833(3) 0.5513(3) 0.0284(3) 0.0556(9) Uani 1 1 d . . .
H14 H -0.8476 0.5303 -0.0277 0.067 Uiso 1 1 calc R . .
C15 C -0.8178(4) 0.5337(4) 0.1175(3) 0.0599(9) Uani 1 1 d . . .
H15 H -0.9047 0.4997 0.1216 0.072 Uiso 1 1 calc R . .
C16 C -0.7230(3) 0.5666(3) 0.2027(3) 0.0492(7) Uani 1 1 d . . .
H16 H -0.7479 0.5572 0.2637 0.059 Uiso 1 1 calc R . .
C17 C -0.5926(3) 0.6131(3) 0.1962(2) 0.0395(6) Uani 1 1 d . . .
C18 C -0.5533(3) 0.6304(2) 0.1049(2) 0.0343(5) Uani 1 1 d . A .
C19 C -0.5187(4) 0.6363(4) 0.3705(2) 0.0620(10) Uani 1 1 d . . .
H19A H -0.4377 0.6623 0.4170 0.093 Uiso 1 1 calc R . .
H19B H -0.5463 0.5542 0.3726 0.093 Uiso 1 1 calc R . .
H19C H -0.5914 0.6858 0.3871 0.093 Uiso 1 1 calc R . .
C20 C -0.4154(3) 0.9186(3) 0.30896(19) 0.0398(6) Uani 1 1 d . A .
C21 C -0.4567(3) 0.9609(3) 0.40881(18) 0.0341(5) Uani 1 1 d . . .
C22 C -0.3783(3) 0.9422(3) 0.49626(19) 0.0370(6) Uani 1 1 d . . .
C23 C -0.5756(3) 1.0187(3) 0.41452(19) 0.0376(6) Uani 1 1 d . . .
H23 H -0.6264 1.0318 0.3567 0.045 Uiso 1 1 calc R . .
C24 C -0.1247(3) 0.5470(3) 0.3112(2) 0.0416(6) Uani 1 1 d . A .
C25 C -0.0606(3) 0.5213(3) 0.40886(18) 0.0338(5) Uani 1 1 d . . .
C26 C -0.1023(3) 0.5783(3) 0.4959(2) 0.0408(6) Uani 1 1 d . . .
H26 H -0.1715 0.6308 0.4931 0.049 Uiso 1 1 calc R . .
C27 C 0.0426(3) 0.4418(3) 0.41325(19) 0.0381(6) Uani 1 1 d . . .
Co1 Co -0.27167(4) 0.72071(4) 0.21404(2) 0.03488(10) Uani 1 1 d . A .
Cu2 Cu -0.35219(3) 0.73377(3) -0.00802(2) 0.03449(9) Uani 1 1 d . A .
N1 N -0.2424(3) 0.7883(3) -0.10527(18) 0.0446(6) Uani 1 1 d . . .
N2 N -0.5228(3) 0.6786(3) -0.09890(18) 0.0492(6) Uani 1 1 d . . .
O1 O -0.0260(2) 0.7978(3) 0.25781(18) 0.0565(6) Uani 1 1 d . . .
O2 O -0.19335(18) 0.7577(2) 0.09452(14) 0.0384(4) Uani 1 1 d . . .
O3 O -0.42551(18) 0.67323(19) 0.10155(13) 0.0362(4) Uani 1 1 d . . .
O4 O -0.4899(2) 0.6460(2) 0.27383(16) 0.0532(6) Uani 1 1 d . . .
O5 O -0.3016(2) 0.8669(2) 0.30854(15) 0.0455(5) Uani 1 1 d . . .
O6 O -0.4887(3) 0.9338(3) 0.23452(15) 0.0637(7) Uani 1 1 d . . .
O7 O -0.2094(2) 0.6260(3) 0.31369(17) 0.0595(7) Uani 1 1 d . . .
O8 O -0.0918(3) 0.4891(3) 0.23376(15) 0.0572(6) Uani 1 1 d . . .
O9 O -0.2597(2) 0.8856(3) 0.49712(16) 0.0573(7) Uani 1 1 d . . .
H9 H -0.2426 0.8666 0.4404 0.086 Uiso 1 1 calc R . .
O10 O 0.0871(3) 0.3836(3) 0.32982(17) 0.0648(8) Uani 1 1 d . . .
H10 H 0.0391 0.3978 0.2811 0.097 Uiso 1 1 calc R . .
O11 O -0.4066(3) 0.9348(2) 0.05501(17) 0.0529(6) Uani 1 1 d . . .
C28A C -0.8022(14) 0.8038(13) -0.3896(10) 0.114(7) Uani 0.50 1 d PD B 1
C29A C -0.920(2) 0.878(2) -0.3601(18) 0.125(7) Uani 0.50 1 d PD B 1
N3A N -0.7253(15) 0.7523(15) -0.4332(12) 0.150(7) Uani 0.50 1 d PD B 1
C28B C -0.8591(12) 0.8784(13) -0.2927(7) 0.097(4) Uani 0.50 1 d PD C 2
C29B C -0.874(4) 0.840(3) -0.4045(8) 0.25(2) Uani 0.50 1 d PD C 2
N3B N -0.8202(13) 0.9183(12) -0.2121(7) 0.124(4) Uani 0.50 1 d PD C 2

loop_
_atom_site_aniso_label
_atom_site_aniso_U_11
_atom_site_aniso_U_22
_atom_site_aniso_U_33
_atom_site_aniso_U_23
_atom_site_aniso_U_13
_atom_site_aniso_U_12
C1 0.063(2) 0.099(4) 0.055(2) 0.009(2) -0.0272(18) -0.004(2)
C2 0.0325(12) 0.0416(16) 0.0536(17) 0.0069(13) -0.0027(11) 0.0057(11)
C3 0.0315(13) 0.053(2) 0.082(3) 0.0064(18) -0.0072(14) 0.0021(13)
C4 0.0358(16) 0.072(3) 0.097(3) 0.013(2) 0.0137(18) -0.0002(16)
C5 0.0424(18) 0.080(3) 0.080(3) 0.020(2) 0.0196(18) 0.0015(18)
C6 0.0376(14) 0.0511(19) 0.0558(18) 0.0124(15) 0.0121(13) 0.0091(13)
C7 0.0287(11) 0.0379(15) 0.0502(15) 0.0102(12) 0.0041(10) 0.0096(10)
C8 0.0486(17) 0.065(2) 0.0465(16) 0.0197(16) 0.0188(13) 0.0127(15)
C9A 0.064(2) 0.107(4) 0.0423(17) 0.035(2) 0.0069(16) 0.015(2)
C10A 0.088(4) 0.065(4) 0.028(2) 0.007(2) -0.003(2) 0.008(3)
C11A 0.068(3) 0.150(5) 0.0392(18) 0.036(2) -0.0157(17) -0.011(3)
C9B 0.064(2) 0.107(4) 0.0423(17) 0.035(2) 0.0069(16) 0.015(2)
C10B 0.062(6) 0.055(6) 0.033(4) 0.015(4) 0.006(4) 0.023(5)
C11B 0.068(3) 0.150(5) 0.0392(18) 0.036(2) -0.0157(17) -0.011(3)
C12 0.0438(15) 0.0532(19) 0.0407(14) 0.0086(13) -0.0172(12) -0.0002(13)
C13 0.0328(12) 0.0379(15) 0.0463(15) 0.0063(12) -0.0087(10) -0.0014(10)
C14 0.0380(15) 0.057(2) 0.066(2) 0.0118(17) -0.0119(14) -0.0099(14)
C15 0.0391(16) 0.062(2) 0.078(2) 0.018(2) 0.0019(15) -0.0118(15)
C16 0.0403(15) 0.0503(19) 0.0608(19) 0.0190(16) 0.0107(13) -0.0002(13)
C17 0.0355(12) 0.0388(15) 0.0449(14) 0.0138(12) -0.0005(11) 0.0021(11)
C18 0.0299(11) 0.0318(13) 0.0403(13) 0.0091(11) -0.0039(9) 0.0041(9)
C19 0.074(2) 0.073(3) 0.0397(16) 0.0170(17) 0.0065(16) -0.009(2)
C20 0.0441(14) 0.0456(16) 0.0284(11) 0.0056(11) -0.0009(10) 0.0073(12)
C21 0.0387(12) 0.0372(14) 0.0254(10) 0.0061(10) -0.0019(9) 0.0041(10)
C22 0.0385(13) 0.0415(15) 0.0303(11) 0.0068(11) -0.0023(9) 0.0111(11)
C23 0.0414(13) 0.0432(15) 0.0270(10) 0.0080(10) -0.0055(9) 0.0088(11)
C24 0.0329(12) 0.0588(19) 0.0355(13) 0.0240(13) -0.0058(10) -0.0005(12)
C25 0.0317(11) 0.0407(14) 0.0298(11) 0.0140(10) -0.0039(8) 0.0035(10)
C26 0.0407(13) 0.0494(17) 0.0378(13) 0.0204(12) 0.0024(10) 0.0181(12)
C27 0.0420(13) 0.0449(16) 0.0305(11) 0.0143(11) 0.0031(10) 0.0110(11)
Co1 0.03549(18) 0.0437(2) 0.02583(16) 0.01038(14) -0.00452(12) 0.01229(15)
Cu2 0.03152(15) 0.0462(2) 0.02621(14) 0.01041(13) -0.00164(11) 0.00671(13)
N1 0.0432(13) 0.0570(17) 0.0378(12) 0.0154(11) 0.0083(10) 0.0125(11)
N2 0.0479(14) 0.0633(18) 0.0326(11) 0.0118(12) -0.0121(10) 0.0001(12)
O1 0.0375(11) 0.0780(18) 0.0496(13) 0.0151(12) -0.0136(9) -0.0028(11)
O2 0.0268(8) 0.0549(13) 0.0338(9) 0.0134(8) -0.0035(7) 0.0042(8)
O3 0.0293(8) 0.0481(12) 0.0306(8) 0.0118(8) -0.0046(6) 0.0010(8)
O4 0.0448(11) 0.0793(18) 0.0374(10) 0.0242(11) -0.0020(9) -0.0051(11)
O5 0.0429(11) 0.0560(14) 0.0346(9) -0.0012(9) 0.0011(8) 0.0127(10)
O6 0.0716(16) 0.095(2) 0.0258(9) 0.0095(11) 0.0011(10) 0.0367(15)
O7 0.0504(12) 0.093(2) 0.0476(12) 0.0418(13) 0.0025(10) 0.0310(13)
O8 0.0614(14) 0.0800(18) 0.0302(10) 0.0165(11) -0.0058(9) 0.0098(13)
O9 0.0504(12) 0.0863(19) 0.0356(10) 0.0072(12) -0.0027(9) 0.0361(12)
O10 0.0846(19) 0.082(2) 0.0348(11) 0.0139(12) 0.0122(11) 0.0439(16)
O11 0.0606(14) 0.0574(15) 0.0473(12) 0.0206(11) 0.0093(10) 0.0221(11)
C28A 0.113(11) 0.128(14) 0.094(10) 0.065(10) -0.045(8) -0.068(11)
C29A 0.117(13) 0.088(10) 0.15(2) -0.022(14) 0.014(14) -0.016(9)
N3A 0.132(13) 0.173(16) 0.144(13) 0.055(12) 0.000(10) -0.029(11)
C28B 0.081(7) 0.137(12) 0.072(7) 0.036(7) -0.006(6) -0.020(7)
C29B 0.36(5) 0.24(5) 0.11(2) 0.07(2) -0.11(3) -0.19(3)
N3B 0.132(10) 0.152(11) 0.082(7) 0.023(7) 0.009(6) -0.036(8)

loop_
_atom_type_symbol
_atom_type_description
_atom_type_scat_dispersion_real
_atom_type_scat_dispersion_imag
_atom_type_scat_source
C C 0.0033 0.0016 'International Tables Vol C Tables 4.2.6.8 and 6.1.1.4'
H H 0.0000 0.0000 'International Tables Vol C Tables 4.2.6.8 and 6.1.1.4'
Co Co 0.3494 0.9721 'International Tables Vol C Tables 4.2.6.8 and 6.1.1.4'
Cu Cu 0.3201 1.2651 'International Tables Vol C Tables 4.2.6.8 and 6.1.1.4'
N N 0.0061 0.0033 'International Tables Vol C Tables 4.2.6.8 and 6.1.1.4'
O O 0.0106 0.0060 'International Tables Vol C Tables 4.2.6.8 and 6.1.1.4'

loop_
_geom_angle_atom_site_label_1
_geom_angle_atom_site_label_2
_geom_angle_atom_site_label_3
_geom_angle
_geom_angle_site_symmetry_1
_geom_angle_site_symmetry_3
O1 C1 H1A 109.5 . .
O1 C1 H1B 109.5 . .
H1A C1 H1B 109.5 . .
O1 C1 H1C 109.5 . .
H1A C1 H1C 109.5 . .
H1B C1 H1C 109.5 . .
O1 C2 C3 125.7(3) . .
O1 C2 C7 113.2(2) . .
C3 C2 C7 121.1(3) . .
C2 C3 C4 119.7(3) . .
C2 C3 H3 120.2 . .
C4 C3 H3 120.2 . .
C5 C4 C3 120.4(3) . .
C5 C4 H4 119.8 . .
C3 C4 H4 119.8 . .
C4 C5 C6 121.1(4) . .
C4 C5 H5 119.4 . .
C6 C5 H5 119.4 . .
C7 C6 C5 119.0(3) . .
C7 C6 C8 123.3(3) . .
C5 C6 C8 117.6(3) . .
O2 C7 C6 122.5(3) . .
O2 C7 C2 118.8(3) . .
C6 C7 C2 118.6(3) . .
N1 C8 C6 129.1(3) . .
N1 C8 H8 115.4 . .
C6 C8 H8 115.4 . .
C10A C9A N1 114.8(4) . .
C10A C9A H9A1 108.6 . .
N1 C9A H9A1 108.6 . .
C10A C9A H9A2 108.6 . .
N1 C9A H9A2 108.6 . .
H9A1 C9A H9A2 107.6 . .
C9A C10A C11A 119.2(5) . .
C9A C10A H10A 107.5 . .
C11A C10A H10A 107.5 . .
C9A C10A H10B 107.5 . .
C11A C10A H10B 107.5 . .
H10A C10A H10B 107.0 . .
C10A C11A N2 117.5(4) . .
C10A C11A H11A 107.9 . .
N2 C11A H11A 107.9 . .
C10A C11A H11B 107.9 . .
N2 C11A H11B 107.9 . .
H11A C11A H11B 107.2 . .
H10C C10B H10D 105.8 . .
N2 C12 C13 128.8(3) . .
N2 C12 H12 115.6 . .
C13 C12 H12 115.6 . .
C18 C13 C14 119.6(3) . .
C18 C13 C12 123.6(3) . .
C14 C13 C12 116.7(3) . .
C15 C14 C13 120.7(3) . .
C15 C14 H14 119.7 . .
C13 C14 H14 119.7 . .
C14 C15 C16 120.3(3) . .
C14 C15 H15 119.9 . .
C16 C15 H15 119.9 . .
C17 C16 C15 119.9(3) . .
C17 C16 H16 120.1 . .
C15 C16 H16 120.1 . .
O4 C17 C16 125.4(3) . .
O4 C17 C18 113.5(2) . .
C16 C17 C18 121.1(3) . .
O3 C18 C13 122.4(3) . .
O3 C18 C17 119.2(2) . .
C13 C18 C17 118.4(3) . .
O4 C19 H19A 109.5 . .
O4 C19 H19B 109.5 . .
H19A C19 H19B 109.5 . .
O4 C19 H19C 109.5 . .
H19A C19 H19C 109.5 . .
H19B C19 H19C 109.5 . .
O6 C20 O5 124.5(3) . .
O6 C20 C21 119.9(3) . .
O5 C20 C21 115.6(2) . .
C23 C21 C22 119.4(2) . .
C23 C21 C20 118.6(2) . .
C22 C21 C20 122.1(2) . .
O9 C22 C23 118.1(2) . 2_476
O9 C22 C21 123.1(2) . .
C23 C22 C21 118.8(2) 2_476 .
C21 C23 C22 121.8(2) . 2_476
C21 C23 H23 119.1 . .
C22 C23 H23 119.1 2_476 .
O8 C24 O7 124.4(2) . .
O8 C24 C25 118.8(3) . .
O7 C24 C25 116.9(3) . .
C26 C25 C27 119.4(2) . .
C26 C25 C24 120.0(2) . .
C27 C25 C24 120.6(3) . .
C27 C26 C25 121.1(2) 2_566 .
C27 C26 H26 119.5 2_566 .
C25 C26 H26 119.5 . .
O10 C27 C26 118.9(3) . 2_566
O10 C27 C25 121.6(2) . .
C26 C27 C25 119.5(3) 2_566 .
O7 Co1 O5 96.18(11) . .
O7 Co1 O2 132.39(9) . .
O5 Co1 O2 113.35(10) . .
O7 Co1 O3 126.99(11) . .
O5 Co1 O3 113.82(9) . .
O2 Co1 O3 74.84(7) . .
O2 Cu2 O3 77.18(8) . .
O2 Cu2 N2 167.48(10) . .
O3 Cu2 N2 92.30(10) . .
O2 Cu2 N1 92.24(10) . .
O3 Cu2 N1 168.56(9) . .
N2 Cu2 N1 97.65(11) . .
O2 Cu2 O11 87.85(9) . .
O3 Cu2 O11 90.97(8) . .
N2 Cu2 O11 99.22(11) . .
N1 Cu2 O11 92.98(10) . .
C8 N1 C9A 115.0(3) . .
C8 N1 Cu2 123.8(2) . .
C9A N1 Cu2 121.1(2) . .
C12 N2 C11A 114.5(3) . .
C12 N2 Cu2 124.1(2) . .
C11A N2 Cu2 121.4(2) . .
C2 O1 C1 118.2(3) . .
C7 O2 Cu2 128.62(18) . .
C7 O2 Co1 127.31(17) . .
Cu2 O2 Co1 103.78(9) . .
C18 O3 Cu2 127.88(16) . .
C18 O3 Co1 128.20(16) . .
Cu2 O3 Co1 103.02(9) . .
C17 O4 C19 118.7(3) . .
C20 O5 Co1 124.81(19) . .
C24 O7 Co1 129.9(2) . .
C22 O9 H9 109.5 . .
C27 O10 H10 109.5 . .
N3A C28A C29A 164.1(16) . .
N3B C28B C29B 164.6(16) . .

loop_
_geom_bond_atom_site_label_1
_geom_bond_atom_site_label_2
_geom_bond_distance
_geom_bond_site_symmetry_2
C1 O1 1.425(4) .
C1 H1A 0.9600 .
C1 H1B 0.9600 .
C1 H1C 0.9600 .
C2 O1 1.368(4) .
C2 C3 1.378(4) .
C2 C7 1.409(4) .
C3 C4 1.385(6) .
C3 H3 0.9300 .
C4 C5 1.358(6) .
C4 H4 0.9300 .
C5 C6 1.412(5) .
C5 H5 0.9300 .
C6 C7 1.395(4) .
C6 C8 1.442(5) .
C7 O2 1.330(3) .
C8 N1 1.268(4) .
C8 H8 0.9300 .
C9A C10A 1.419(8) .
C9A N1 1.483(4) .
C9A H9A1 0.9700 .
C9A H9A2 0.9700 .
C10A C11A 1.480(8) .
C10A H10A 0.9700 .
C10A H10B 0.9700 .
C11A N2 1.482(4) .
C11A H11A 0.9700 .
C11A H11B 0.9700 .
C10B H10C 0.9700 .
C10B H10D 0.9700 .
C12 N2 1.274(4) .
C12 C13 1.434(4) .
C12 H12 0.9300 .
C13 C18 1.402(4) .
C13 C14 1.412(4) .
C14 C15 1.362(5) .
C14 H14 0.9300 .
C15 C16 1.397(5) .
C15 H15 0.9300 .
C16 C17 1.377(4) .
C16 H16 0.9300 .
C17 O4 1.371(4) .
C17 C18 1.408(4) .
C18 O3 1.330(3) .
C19 O4 1.423(4) .
C19 H19A 0.9600 .
C19 H19B 0.9600 .
C19 H19C 0.9600 .
C20 O6 1.229(3) .
C20 O5 1.293(4) .
C20 C21 1.499(4) .
C21 C23 1.377(4) .
C21 C22 1.410(3) .
C22 O9 1.362(3) .
C22 C23 1.381(4) 2_476
C23 C22 1.381(4) 2_476
C23 H23 0.9300 .
C24 O8 1.249(4) .
C24 O7 1.255(4) .
C24 C25 1.504(3) .
C25 C26 1.390(4) .
C25 C27 1.397(4) .
C26 C27 1.384(3) 2_566
C26 H26 0.9300 .
C27 O10 1.365(4) .
C27 C26 1.384(3) 2_566
Co1 O7 1.950(2) .
Co1 O5 1.992(2) .
Co1 O2 2.0047(19) .
Co1 O3 2.0172(18) .
Cu2 O2 1.9550(18) .
Cu2 O3 1.9634(18) .
Cu2 N2 1.975(3) .
Cu2 N1 1.980(3) .
Cu2 O11 2.414(3) .
O9 H9 0.8200 .
O10 H10 0.8200 .
C28A N3A 1.149(4) .
C28A C29A 1.525(5) .
C28B N3B 1.143(4) .
C28B C29B 1.526(4) .
